data_4003915
loop_
_publ_author_name
'Xie, Yongfa'
'Zheng, Jingjing'
'Zheng, Kuangqi'
'Liu, Qing'
'Duan, Jie'
'Chen, Wei'
'Shao, Shuke'
'Cai, Hu'

_publ_section_title
;
 High-Temperature Switchable Nonlinear Optical and Dielectric Material
 Revealed by Molecular Modification
;
_journal_name_full 'Chemistry of Materials'
_journal_paper_doi 10.1021/acs.chemmater.0c04220
_journal_year 2021
_chemical_formula_moiety 'C7 H14 N, O4 Re'
_chemical_formula_sum 'C7 H14 N O4 Re'
_chemical_formula_weight 362.40
_space_group_crystal_system monoclinic
_space_group_IT_number 4
_space_group_name_Hall 'P 2yb'
_space_group_name_H-M_alt 'P 1 21 1'
_atom_sites_solution_hydrogens geom
_audit_creation_method SHELXL-2014/7
_cell_angle_alpha 90
_cell_angle_beta 92.448(6)
_cell_angle_gamma 90
_cell_formula_units_Z 2
_cell_length_a 6.2799(4)
_cell_length_b 9.0158(5)
_cell_length_c 8.7582(6)
_cell_measurement_reflns_used 2443
_cell_measurement_temperature 300
_cell_measurement_theta_max 29.5810
_cell_measurement_theta_min 3.2330
_cell_volume 495.42(5)
_computing_cell_refinement 'CrysAlisPro 1.171.40.14e (Rigaku OD, 2018)'
_computing_data_collection 'CrysAlisPro 1.171.40.14e (Rigaku OD, 2018)'
_computing_data_reduction 'CrysAlisPro 1.171.40.14e (Rigaku OD, 2018)'
_computing_structure_refinement 'SHELXL-2014/7 (Sheldrick, 2014)'
_diffrn_ambient_temperature 300
_diffrn_measured_fraction_theta_full 0.973
_diffrn_measured_fraction_theta_max 0.786
_diffrn_measurement_device_type 'XtaLAB Synergy R, DW system, HyPix'
_diffrn_radiation_type MoK\a
_diffrn_radiation_wavelength 0.71073
_diffrn_reflns_av_R_equivalents 0.0411
_diffrn_reflns_av_unetI/netI 0.0678
_diffrn_reflns_Laue_measured_fraction_full 0.973
_diffrn_reflns_Laue_measured_fraction_max 0.786
_diffrn_reflns_limit_h_max 8
_diffrn_reflns_limit_h_min -7
_diffrn_reflns_limit_k_max 10
_diffrn_reflns_limit_k_min -12
_diffrn_reflns_limit_l_max 11
_diffrn_reflns_limit_l_min -10
_diffrn_reflns_number 3660
_diffrn_reflns_point_group_measured_fraction_full 0.917
_diffrn_reflns_point_group_measured_fraction_max 0.701
_diffrn_reflns_theta_full 25.242
_diffrn_reflns_theta_max 30.515
_diffrn_reflns_theta_min 3.244
_exptl_absorpt_coefficient_mu 12.248
_exptl_absorpt_correction_T_max 1.00000
_exptl_absorpt_correction_T_min 0.15508
_exptl_absorpt_correction_type multi-scan
_exptl_crystal_colour colourless
_exptl_crystal_density_diffrn 2.429
_exptl_crystal_description block
_exptl_crystal_F_000 582
_exptl_crystal_size_max 0.2
_exptl_crystal_size_mid 0.1
_exptl_crystal_size_min 0.1
_refine_diff_density_max 0.781
_refine_diff_density_min -1.238
_refine_diff_density_rms 0.187
_refine_ls_abs_structure_details
;
 Flack x determined using 678 quotients [(I+)-(I-)]/[(I+)+(I-)]
 (Parsons, Flack and Wagner, Acta Cryst. B69 (2013) 249-259).
;
_refine_ls_abs_structure_Flack 0.02(2)
_refine_ls_extinction_method none
_refine_ls_goodness_of_fit_ref 0.943
_refine_ls_hydrogen_treatment constr
_refine_ls_matrix_type full
_refine_ls_number_parameters 118
_refine_ls_number_reflns 2109
_refine_ls_number_restraints 1
_refine_ls_restrained_S_all 0.943
_refine_ls_R_factor_all 0.0424
_refine_ls_R_factor_gt 0.0348
_refine_ls_shift/su_max 0.001
_refine_ls_shift/su_mean 0.000
_refine_ls_structure_factor_coef Fsqd
_refine_ls_weighting_details 'w=1/[\s^2^(Fo^2^)+(0.0236P)^2^] where P=(Fo^2^+2Fc^2^)/3'
_refine_ls_weighting_scheme calc
_refine_ls_wR_factor_gt 0.0643
_refine_ls_wR_factor_ref 0.0662
_reflns_Friedel_coverage 0.686
_reflns_Friedel_fraction_full 0.852
_reflns_Friedel_fraction_max 0.605
_reflns_number_gt 1815
_reflns_number_total 2109
_reflns_threshold_expression 'I > 2\s(I)'
_cod_data_source_file cm0c04220_si_002.cif
_cod_data_source_block IsoQReO4_300K
_cod_original_sg_symbol_H-M 'P 21'
_cod_database_code 4003915
_shelx_shelxl_version_number 2014/7
_shelx_space_group_comment
;
The symmetry employed for this shelxl refinement is uniquely defined
by the following loop, which should always be used as a source of
symmetry information in preference to the above space-group names.
They are only intended as comments.
;

loop_
_space_group_symop_operation_xyz
'x, y, z'
'-x, y+1/2, -z'

loop_
_atom_site_label
_atom_site_type_symbol
_atom_site_fract_x
_atom_site_fract_y
_atom_site_fract_z
_atom_site_U_iso_or_equiv
_atom_site_adp_type
_atom_site_occupancy
_atom_site_site_symmetry_order
_atom_site_calc_flag
_atom_site_refinement_flags_posn
_atom_site_refinement_flags_adp
_atom_site_refinement_flags_occupancy
_atom_site_disorder_assembly
_atom_site_disorder_group
O3 O 0.4487(11) 0.6403(6) 0.8690(7) 0.0560(18) Uani 1 1 d . . . . .
O4 O 0.2260(12) 0.8763(6) 0.7301(9) 0.083(2) Uani 1 1 d . . . . .
O2 O 0.6707(12) 0.8573(6) 0.7099(9) 0.075(2) Uani 1 1 d . . . . .
O1 O 0.4057(11) 0.6568(6) 0.5514(7) 0.0592(19) Uani 1 1 d . . . . .
Re1 Re 0.43932(3) 0.76122(9) 0.71549(2) 0.03220(5) Uani 1 1 d . . . . .
N1 N 1.0720(10) 0.6205(6) 0.3201(6) 0.0334(16) Uani 1 1 d . . . . .
H1A H 1.0249 0.5289 0.3014 0.040 Uiso 1 1 calc R U . . .
H1B H 1.1822 0.6145 0.3871 0.040 Uiso 1 1 calc R U . . .
C1 C 1.0560(14) 0.9350(9) 0.2878(10) 0.052(3) Uani 1 1 d . . . . .
H1C H 1.0261 1.0237 0.2281 0.062 Uiso 1 1 calc R U . . .
H1D H 1.1065 0.9649 0.3894 0.062 Uiso 1 1 calc R U . . .
C5 C 0.8551(13) 0.8427(7) 0.2976(10) 0.041(2) Uani 1 1 d . . . . .
H5 H 0.7438 0.9010 0.3448 0.050 Uiso 1 1 calc R U . . .
C7 C 0.9000(13) 0.7090(6) 0.3873(10) 0.044(2) Uani 1 1 d . . . . .
H7A H 0.7718 0.6493 0.3907 0.053 Uiso 1 1 calc R U . . .
H7B H 0.9427 0.7365 0.4913 0.053 Uiso 1 1 calc R U . . .
C4 C 0.9555(14) 0.7053(8) 0.0636(9) 0.048(2) Uani 1 1 d . . . . .
H4A H 0.8983 0.6079 0.0386 0.058 Uiso 1 1 calc R U . . .
H4B H 0.9981 0.7515 -0.0303 0.058 Uiso 1 1 calc R U . . .
C2 C 1.2236(14) 0.8443(8) 0.2138(11) 0.048(2) Uani 1 1 d . . . . .
H2A H 1.3476 0.8365 0.2832 0.058 Uiso 1 1 calc R U . . .
H2B H 1.2669 0.8947 0.1223 0.058 Uiso 1 1 calc R U . . .
C6 C 0.7829(13) 0.7998(8) 0.1355(9) 0.053(3) Uani 1 1 d . . . . .
H6A H 0.7571 0.8885 0.0749 0.064 Uiso 1 1 calc R U . . .
H6B H 0.6509 0.7441 0.1373 0.064 Uiso 1 1 calc R U . . .
C3 C 1.1460(13) 0.6894(7) 0.1715(10) 0.044(2) Uani 1 1 d . . . . .
H3 H 1.2584 0.6302 0.1267 0.053 Uiso 1 1 calc R U . . .

loop_
_atom_site_aniso_label
_atom_site_aniso_U_11
_atom_site_aniso_U_22
_atom_site_aniso_U_33
_atom_site_aniso_U_23
_atom_site_aniso_U_13
_atom_site_aniso_U_12
O3 0.067(4) 0.046(3) 0.055(3) 0.012(2) 0.005(3) -0.007(3)
O4 0.080(5) 0.068(3) 0.100(5) 0.014(3) -0.002(4) 0.046(3)
O2 0.069(4) 0.074(3) 0.083(5) -0.010(3) -0.003(4) -0.047(3)
O1 0.068(4) 0.070(3) 0.039(3) -0.010(3) -0.006(3) -0.022(3)
Re1 0.03099(11) 0.02888(9) 0.03658(10) 0.0008(4) -0.00030(9) -0.0014(4)
N1 0.038(4) 0.029(3) 0.033(3) -0.002(2) -0.007(3) 0.004(2)
C1 0.064(6) 0.032(4) 0.061(5) -0.011(3) 0.011(5) -0.005(3)
C5 0.033(4) 0.033(3) 0.059(5) 0.001(3) 0.013(4) 0.010(3)
C7 0.047(5) 0.034(4) 0.051(5) -0.010(3) 0.005(4) -0.001(3)
C4 0.049(5) 0.062(5) 0.032(4) -0.004(3) -0.005(4) -0.001(3)
C2 0.031(4) 0.052(4) 0.063(5) 0.015(4) 0.004(4) -0.004(3)
C6 0.041(5) 0.065(7) 0.053(4) -0.016(3) -0.020(4) 0.018(3)
C3 0.038(4) 0.044(3) 0.052(5) -0.002(3) 0.015(4) 0.001(3)

loop_
_atom_type_symbol
_atom_type_description
_atom_type_scat_dispersion_real
_atom_type_scat_dispersion_imag
_atom_type_scat_source
C C 0.0033 0.0016 'International Tables Vol C Tables 4.2.6.8 and 6.1.1.4'
H H 0.0000 0.0000 'International Tables Vol C Tables 4.2.6.8 and 6.1.1.4'
N N 0.0061 0.0033 'International Tables Vol C Tables 4.2.6.8 and 6.1.1.4'
O O 0.0106 0.0060 'International Tables Vol C Tables 4.2.6.8 and 6.1.1.4'
Re Re -1.0185 7.2310 'International Tables Vol C Tables 4.2.6.8 and 6.1.1.4'

loop_
_geom_angle_atom_site_label_1
_geom_angle_atom_site_label_2
_geom_angle_atom_site_label_3
_geom_angle
_geom_angle_site_symmetry_1
_geom_angle_site_symmetry_3
_geom_angle_publ_flag
O2 Re1 O4 111.6(3) . . ?
O2 Re1 O1 109.2(3) . . ?
O4 Re1 O1 109.1(4) . . ?
O2 Re1 O3 110.1(3) . . ?
O4 Re1 O3 109.1(3) . . ?
O1 Re1 O3 107.6(3) . . ?
C7 N1 C3 111.8(5) . . ?
C2 C1 C5 109.0(6) . . ?
C7 C5 C1 110.0(7) . . ?
C7 C5 C6 109.6(6) . . ?
C1 C5 C6 107.6(7) . . ?
C5 C7 N1 110.9(7) . . ?
C3 C4 C6 110.7(6) . . ?
C1 C2 C3 112.5(7) . . ?
C5 C6 C4 109.6(6) . . ?
C4 C3 C2 107.8(6) . . ?
C4 C3 N1 108.1(6) . . ?
C2 C3 N1 105.7(7) . . ?

loop_
_geom_bond_atom_site_label_1
_geom_bond_atom_site_label_2
_geom_bond_distance
_geom_bond_site_symmetry_2
_geom_bond_publ_flag
O3 Re1 1.730(6) . ?
O4 Re1 1.704(7) . ?
O2 Re1 1.694(7) . ?
O1 Re1 1.723(6) . ?
N1 C7 1.484(9) . ?
N1 C3 1.532(10) . ?
C1 C2 1.502(12) . ?
C1 C5 1.517(11) . ?
C5 C7 1.460(9) . ?
C5 C6 1.522(11) . ?
C4 C3 1.499(12) . ?
C4 C6 1.535(11) . ?
C2 C3 1.520(9) . ?
